data_4088650
loop_
_publ_author_name
'Reiners, Matthias'
'Baabe, Dirk'
'Freytag, Matthias'
'Jones, Peter G.'
'Walter, Marc D.'

_publ_section_title
;
 Closing the Gap: Preparation and Characterization of the First Half-Open
 and Open Manganocene Complexes
;
_journal_issue 11
_journal_name_full Organometallics
_journal_page_first 1986
_journal_paper_doi 10.1021/acs.organomet.6b00281
_journal_volume 35
_journal_year 2016
_chemical_formula_sum 'C30 H52 Mn'
_chemical_formula_weight 467.66
_space_group_IT_number 14
_space_group_name_Hall '-P 2yn'
_space_group_name_H-M_alt 'P 1 21/n 1'
_symmetry_cell_setting monoclinic
_symmetry_space_group_name_H-M 'P 1 21/n 1'
_atom_sites_solution_hydrogens geom
_atom_sites_solution_primary direct
_atom_sites_solution_secondary difmap
_audit_creation_method SHELXL-97
_cell_angle_alpha 90.00
_cell_angle_beta 108.810(5)
_cell_angle_gamma 90.00
_cell_formula_units_Z 4
_cell_length_a 15.3055(7)
_cell_length_b 9.7880(4)
_cell_length_c 19.7121(9)
_cell_measurement_reflns_used 7496
_cell_measurement_temperature 100(2)
_cell_measurement_theta_max 28.6880
_cell_measurement_theta_min 2.5530
_cell_volume 2795.4(2)
_computing_cell_refinement
; 
CrysAlisPro, Agilent Technologies, 
Version 1.171.36.28 (release 01-02-2013 CrysAlis171 .NET) 
(compiled Feb  1 2013,16:14:44) 
;
_computing_data_collection
; 
CrysAlisPro, Agilent Technologies, 
Version 1.171.36.28 (release 01-02-2013 CrysAlis171 .NET) 
(compiled Feb  1 2013,16:14:44) 
;
_computing_data_reduction
; 
CrysAlisPro, Agilent Technologies, 
Version 1.171.36.28 (release 01-02-2013 CrysAlis171 .NET) 
(compiled Feb  1 2013,16:14:44) 
;
_computing_molecular_graphics 'Bruker XP'
_computing_publication_material SHELXL-97
_computing_structure_refinement 'SHELXL-97 (Sheldrick, 1997)'
_computing_structure_solution 'SHELXS-97 (Sheldrick, 1990)'
_diffrn_ambient_temperature 100(2)
_diffrn_detector_area_resol_mean 16.1419
_diffrn_measured_fraction_theta_full 0.986
_diffrn_measured_fraction_theta_max 0.938
_diffrn_measurement_device_type 'Oxford Diffraction Xcalibur, Eos'
_diffrn_measurement_method '\w scans'
_diffrn_radiation_monochromator graphite
_diffrn_radiation_source 'Enhance (Mo) X-ray Source'
_diffrn_radiation_type 'Mo K\a'
_diffrn_radiation_wavelength 0.71073
_diffrn_reflns_av_R_equivalents 0.0688
_diffrn_reflns_av_sigmaI/netI 0.0562
_diffrn_reflns_limit_h_max 21
_diffrn_reflns_limit_h_min -21
_diffrn_reflns_limit_k_max 14
_diffrn_reflns_limit_k_min -13
_diffrn_reflns_limit_l_max 26
_diffrn_reflns_limit_l_min -28
_diffrn_reflns_number 55766
_diffrn_reflns_theta_full 30.00
_diffrn_reflns_theta_max 30.93
_diffrn_reflns_theta_min 2.35
_exptl_absorpt_coefficient_mu 0.486
_exptl_absorpt_correction_T_max 1.00000
_exptl_absorpt_correction_T_min 0.92219
_exptl_absorpt_correction_type multi-scan
_exptl_absorpt_process_details
; 
CrysAlisPro, Agilent Technologies, 
Version 1.171.36.28 (release 01-02-2013 CrysAlis171 .NET) 
(compiled Feb  1 2013,16:14:44) 
;
_exptl_crystal_colour 'dark red'
_exptl_crystal_density_diffrn 1.111
_exptl_crystal_density_method 'not measured'
_exptl_crystal_description irregular
_exptl_crystal_F_000 1028
_exptl_crystal_size_max 0.30
_exptl_crystal_size_mid 0.25
_exptl_crystal_size_min 0.20
_refine_diff_density_max 0.402
_refine_diff_density_min -0.299
_refine_diff_density_rms 0.065
_refine_ls_extinction_method none
_refine_ls_goodness_of_fit_ref 1.029
_refine_ls_hydrogen_treatment mixed
_refine_ls_matrix_type full
_refine_ls_number_parameters 315
_refine_ls_number_reflns 8297
_refine_ls_number_restraints 0
_refine_ls_restrained_S_all 1.029
_refine_ls_R_factor_all 0.0710
_refine_ls_R_factor_gt 0.0419
_refine_ls_shift/su_max 0.001
_refine_ls_shift/su_mean 0.000
_refine_ls_structure_factor_coef Fsqd
_refine_ls_weighting_details 'calc w=1/[\s^2^(Fo^2^)+(0.0323P)^2^+1.0221P] where P=(Fo^2^+2Fc^2^)/3'
_refine_ls_weighting_scheme calc
_refine_ls_wR_factor_gt 0.0827
_refine_ls_wR_factor_ref 0.0946
_reflns_number_gt 6079
_reflns_number_total 8297
_reflns_threshold_expression >2sigma(I)
_cod_data_source_file om6b00281_si_004.cif
_cod_data_source_block mr39
_cod_original_sg_symbol_H-M 'P 21/n'
_cod_database_code 4088650

loop_
_symmetry_equiv_pos_as_xyz
'x, y, z'
'-x+1/2, y+1/2, -z+1/2'
'-x, -y, -z'
'x-1/2, -y-1/2, z-1/2'

loop_
_atom_site_label
_atom_site_type_symbol
_atom_site_fract_x
_atom_site_fract_y
_atom_site_fract_z
_atom_site_U_iso_or_equiv
_atom_site_adp_type
_atom_site_occupancy
_atom_site_symmetry_multiplicity
_atom_site_calc_flag
_atom_site_refinement_flags
Mn Mn 0.665955(16) 0.36130(2) 0.431494(12) 0.01462(6) Uani 1 1 d .
C1 C 0.60277(11) 0.56962(16) 0.44685(8) 0.0174(3) Uani 1 1 d .
C2 C 0.65816(10) 0.60311(15) 0.51585(8) 0.0155(3) Uani 1 1 d .
C3 C 0.66549(11) 0.52093(15) 0.57682(8) 0.0164(3) Uani 1 1 d .
C4 C 0.64947(10) 0.38186(15) 0.57808(8) 0.0156(3) Uani 1 1 d .
C5 C 0.60698(12) 0.30074(16) 0.51476(8) 0.0168(3) Uani 1 1 d .
C6 C 0.71715(11) 0.73462(15) 0.52703(8) 0.0188(3) Uani 1 1 d .
C7 C 0.75416(12) 0.75919(16) 0.46430(9) 0.0222(3) Uani 1 1 d .
H7A H 0.7023 0.7729 0.4201 0.033 Uiso 1 1 calc R
H7B H 0.7903 0.6798 0.4588 0.033 Uiso 1 1 calc R
H7C H 0.7935 0.8406 0.4740 0.033 Uiso 1 1 calc R
C8 C 0.65400(14) 0.85464(17) 0.53131(11) 0.0335(4) Uani 1 1 d .
H8A H 0.6871 0.9410 0.5330 0.050 Uiso 1 1 calc R
H8B H 0.6363 0.8455 0.5746 0.050 Uiso 1 1 calc R
H8C H 0.5985 0.8537 0.4890 0.050 Uiso 1 1 calc R
C9 C 0.80124(13) 0.73242(19) 0.59524(9) 0.0317(4) Uani 1 1 d .
H9A H 0.8385 0.6511 0.5951 0.048 Uiso 1 1 calc R
H9B H 0.7805 0.7302 0.6373 0.048 Uiso 1 1 calc R
H9C H 0.8385 0.8145 0.5969 0.048 Uiso 1 1 calc R
C10 C 0.68724(11) 0.30526(16) 0.65025(8) 0.0179(3) Uani 1 1 d .
C11 C 0.72450(13) 0.40017(18) 0.71479(8) 0.0270(4) Uani 1 1 d .
H11A H 0.6755 0.4624 0.7173 0.041 Uiso 1 1 calc R
H11B H 0.7763 0.4533 0.7097 0.041 Uiso 1 1 calc R
H11C H 0.7456 0.3457 0.7588 0.041 Uiso 1 1 calc R
C12 C 0.61051(12) 0.21891(17) 0.66320(9) 0.0242(4) Uani 1 1 d .
H12A H 0.6348 0.1712 0.7092 0.036 Uiso 1 1 calc R
H12B H 0.5882 0.1519 0.6245 0.036 Uiso 1 1 calc R
H12C H 0.5595 0.2785 0.6642 0.036 Uiso 1 1 calc R
C13 C 0.76658(12) 0.21102(18) 0.64760(9) 0.0262(4) Uani 1 1 d .
H13A H 0.8166 0.2662 0.6409 0.039 Uiso 1 1 calc R
H13B H 0.7439 0.1468 0.6076 0.039 Uiso 1 1 calc R
H13C H 0.7897 0.1600 0.6927 0.039 Uiso 1 1 calc R
C14 C 0.65093(10) 0.21720(14) 0.32808(7) 0.0131(3) Uani 1 1 d .
C15 C 0.67488(10) 0.35367(15) 0.31153(7) 0.0132(3) Uani 1 1 d .
C16 C 0.76412(10) 0.38267(15) 0.36155(7) 0.0144(3) Uani 1 1 d .
H16 H 0.7970 0.4655 0.3631 0.017 Uiso 1 1 calc R
C17 C 0.79639(10) 0.27076(14) 0.40822(7) 0.0130(3) Uani 1 1 d .
C18 C 0.72674(10) 0.17028(14) 0.38732(7) 0.0136(3) Uani 1 1 d .
H18 H 0.7298 0.0835 0.4095 0.016 Uiso 1 1 calc R
C19 C 0.56409(10) 0.12782(15) 0.29688(8) 0.0163(3) Uani 1 1 d .
C20 C 0.58526(12) -0.02016(16) 0.32324(9) 0.0243(4) Uani 1 1 d .
H20A H 0.5310 -0.0775 0.3012 0.037 Uiso 1 1 calc R
H20B H 0.6007 -0.0228 0.3755 0.037 Uiso 1 1 calc R
H20C H 0.6375 -0.0545 0.3098 0.037 Uiso 1 1 calc R
C21 C 0.48493(11) 0.17673(18) 0.32290(9) 0.0232(3) Uani 1 1 d .
H21A H 0.4310 0.1177 0.3028 0.035 Uiso 1 1 calc R
H21B H 0.4687 0.2710 0.3071 0.035 Uiso 1 1 calc R
H21C H 0.5045 0.1727 0.3753 0.035 Uiso 1 1 calc R
C22 C 0.53016(11) 0.11868(16) 0.21450(8) 0.0205(3) Uani 1 1 d .
H22A H 0.5808 0.0876 0.1980 0.031 Uiso 1 1 calc R
H22B H 0.5093 0.2089 0.1942 0.031 Uiso 1 1 calc R
H22C H 0.4788 0.0537 0.1988 0.031 Uiso 1 1 calc R
C23 C 0.62926(11) 0.45369(15) 0.24993(8) 0.0159(3) Uani 1 1 d .
C24 C 0.52640(11) 0.47868(17) 0.23780(9) 0.0217(3) Uani 1 1 d .
H24A H 0.4924 0.3928 0.2240 0.033 Uiso 1 1 calc R
H24B H 0.5028 0.5462 0.1995 0.033 Uiso 1 1 calc R
H24C H 0.5184 0.5130 0.2821 0.033 Uiso 1 1 calc R
C25 C 0.64443(12) 0.40052(17) 0.18081(8) 0.0208(3) Uani 1 1 d .
H25A H 0.7107 0.3886 0.1892 0.031 Uiso 1 1 calc R
H25B H 0.6194 0.4666 0.1420 0.031 Uiso 1 1 calc R
H25C H 0.6129 0.3127 0.1674 0.031 Uiso 1 1 calc R
C26 C 0.67634(12) 0.59482(16) 0.26536(8) 0.0211(3) Uani 1 1 d .
H26A H 0.6723 0.6302 0.3108 0.032 Uiso 1 1 calc R
H26B H 0.6453 0.6580 0.2265 0.032 Uiso 1 1 calc R
H26C H 0.7414 0.5859 0.2686 0.032 Uiso 1 1 calc R
C27 C 0.88962(10) 0.26204(15) 0.46704(8) 0.0152(3) Uani 1 1 d .
C28 C 0.90231(11) 0.38549(15) 0.51753(8) 0.0199(3) Uani 1 1 d .
H28A H 0.8535 0.3854 0.5398 0.030 Uiso 1 1 calc R
H28B H 0.8988 0.4700 0.4901 0.030 Uiso 1 1 calc R
H28C H 0.9627 0.3798 0.5549 0.030 Uiso 1 1 calc R
C29 C 0.96733(11) 0.26379(17) 0.43353(9) 0.0208(3) Uani 1 1 d .
H29A H 1.0272 0.2610 0.4716 0.031 Uiso 1 1 calc R
H29B H 0.9630 0.3475 0.4053 0.031 Uiso 1 1 calc R
H29C H 0.9614 0.1841 0.4023 0.031 Uiso 1 1 calc R
C30 C 0.89741(11) 0.13065(16) 0.51099(8) 0.0193(3) Uani 1 1 d .
H30A H 0.9571 0.1290 0.5493 0.029 Uiso 1 1 calc R
H30B H 0.8927 0.0512 0.4797 0.029 Uiso 1 1 calc R
H30C H 0.8475 0.1278 0.5320 0.029 Uiso 1 1 calc R
H3 H 0.6938(12) 0.5620(17) 0.6207(9) 0.020(4) Uiso 1 1 d .
H1B H 0.5485(12) 0.5236(17) 0.4409(9) 0.015(4) Uiso 1 1 d .
H5B H 0.6094(13) 0.2035(19) 0.5240(9) 0.026(5) Uiso 1 1 d .
H1A H 0.6014(13) 0.6283(19) 0.4068(10) 0.028(5) Uiso 1 1 d .
H5A H 0.5467(13) 0.3299(18) 0.4874(9) 0.024(5) Uiso 1 1 d .

loop_
_atom_site_aniso_label
_atom_site_aniso_U_11
_atom_site_aniso_U_22
_atom_site_aniso_U_33
_atom_site_aniso_U_23
_atom_site_aniso_U_13
_atom_site_aniso_U_12
Mn 0.01419(12) 0.01620(11) 0.01402(11) -0.00030(9) 0.00532(8) 0.00076(9)
C1 0.0166(8) 0.0176(7) 0.0172(7) 0.0021(6) 0.0043(6) 0.0016(6)
C2 0.0139(7) 0.0143(7) 0.0202(7) -0.0009(5) 0.0081(6) 0.0021(5)
C3 0.0170(8) 0.0185(7) 0.0131(7) -0.0017(6) 0.0042(6) -0.0021(6)
C4 0.0126(7) 0.0190(7) 0.0167(7) 0.0006(6) 0.0069(6) 0.0000(6)
C5 0.0187(8) 0.0148(7) 0.0175(7) -0.0010(6) 0.0069(6) -0.0027(6)
C6 0.0224(8) 0.0147(7) 0.0211(8) -0.0020(6) 0.0094(6) -0.0026(6)
C7 0.0254(9) 0.0184(7) 0.0243(8) 0.0022(6) 0.0103(7) -0.0021(7)
C8 0.0402(11) 0.0160(8) 0.0548(12) -0.0060(8) 0.0299(10) -0.0017(8)
C9 0.0352(11) 0.0345(10) 0.0237(9) -0.0037(7) 0.0070(8) -0.0190(8)
C10 0.0165(8) 0.0201(7) 0.0167(7) 0.0022(6) 0.0046(6) -0.0011(6)
C11 0.0324(10) 0.0294(9) 0.0165(8) 0.0021(7) 0.0040(7) -0.0045(8)
C12 0.0230(9) 0.0278(9) 0.0225(8) 0.0086(7) 0.0083(7) -0.0025(7)
C13 0.0224(9) 0.0284(9) 0.0277(9) 0.0088(7) 0.0081(7) 0.0041(7)
C14 0.0114(7) 0.0158(7) 0.0121(6) -0.0002(5) 0.0038(5) -0.0001(5)
C15 0.0112(7) 0.0161(7) 0.0123(6) 0.0003(5) 0.0040(5) 0.0014(6)
C16 0.0139(7) 0.0156(7) 0.0144(7) -0.0008(5) 0.0057(6) -0.0027(6)
C17 0.0118(7) 0.0143(6) 0.0132(7) -0.0017(5) 0.0044(5) -0.0001(5)
C18 0.0135(7) 0.0134(6) 0.0144(7) 0.0007(5) 0.0053(6) 0.0004(5)
C19 0.0121(7) 0.0201(7) 0.0148(7) -0.0001(6) 0.0019(6) -0.0036(6)
C20 0.0202(9) 0.0191(8) 0.0295(9) 0.0023(7) 0.0021(7) -0.0073(7)
C21 0.0141(8) 0.0332(9) 0.0223(8) -0.0028(7) 0.0060(6) -0.0053(7)
C22 0.0186(8) 0.0244(8) 0.0162(7) -0.0049(6) 0.0022(6) -0.0071(6)
C23 0.0158(8) 0.0183(7) 0.0126(7) 0.0028(5) 0.0033(6) 0.0000(6)
C24 0.0182(8) 0.0236(8) 0.0215(8) 0.0056(6) 0.0039(6) 0.0054(6)
C25 0.0227(9) 0.0236(8) 0.0159(7) 0.0033(6) 0.0060(6) -0.0002(6)
C26 0.0250(9) 0.0174(7) 0.0186(8) 0.0054(6) 0.0041(7) -0.0010(6)
C27 0.0131(7) 0.0162(7) 0.0147(7) -0.0013(5) 0.0021(6) 0.0002(6)
C28 0.0193(8) 0.0203(8) 0.0169(7) -0.0039(6) 0.0013(6) -0.0006(6)
C29 0.0126(8) 0.0264(8) 0.0223(8) -0.0043(6) 0.0040(6) -0.0006(6)
C30 0.0159(8) 0.0202(7) 0.0173(7) 0.0015(6) -0.0009(6) 0.0020(6)

loop_
_atom_type_symbol
_atom_type_description
_atom_type_scat_dispersion_real
_atom_type_scat_dispersion_imag
_atom_type_scat_source
C C 0.0033 0.0016 'International Tables Vol C Tables 4.2.6.8 and 6.1.1.4'
H H 0.0000 0.0000 'International Tables Vol C Tables 4.2.6.8 and 6.1.1.4'
Mn Mn 0.3368 0.7283 'International Tables Vol C Tables 4.2.6.8 and 6.1.1.4'

loop_
_geom_angle_atom_site_label_1
_geom_angle_atom_site_label_2
_geom_angle_atom_site_label_3
_geom_angle
C5 Mn C1 81.39(6)
C5 Mn C16 163.04(6)
C1 Mn C16 111.74(6)
C5 Mn C17 128.43(6)
C1 Mn C17 140.38(6)
C16 Mn C17 34.89(5)
C5 Mn C18 111.45(5)
C1 Mn C18 165.81(5)
C16 Mn C18 57.02(5)
C17 Mn C18 34.66(5)
C5 Mn C15 153.05(5)
C1 Mn C15 108.24(5)
C16 Mn C15 34.93(5)
C17 Mn C15 58.62(5)
C18 Mn C15 57.58(5)
C5 Mn C14 121.37(5)
C1 Mn C14 133.64(5)
C16 Mn C14 57.67(5)
C17 Mn C14 58.39(5)
C18 Mn C14 34.64(5)
C15 Mn C14 34.85(5)
C2 C1 Mn 100.76(10)
C1 C2 C3 123.45(14)
C1 C2 C6 118.65(13)
C3 C2 C6 117.88(13)
C4 C3 C2 127.28(14)
C3 C4 C5 123.90(14)
C3 C4 C10 118.51(13)
C5 C4 C10 117.33(13)
C4 C5 Mn 108.58(10)
C9 C6 C7 106.56(14)
C9 C6 C8 109.08(14)
C7 C6 C8 108.99(13)
C9 C6 C2 113.56(13)
C7 C6 C2 111.44(12)
C8 C6 C2 107.14(13)
C11 C10 C12 107.25(13)
C11 C10 C13 107.80(14)
C12 C10 C13 109.28(13)
C11 C10 C4 113.54(13)
C12 C10 C4 109.95(12)
C13 C10 C4 108.93(13)
C18 C14 C15 106.38(12)
C18 C14 C19 120.71(12)
C15 C14 C19 132.86(13)
C18 C14 Mn 70.66(8)
C15 C14 Mn 72.02(8)
C19 C14 Mn 120.00(10)
C16 C15 C14 106.38(12)
C16 C15 C23 120.40(13)
C14 C15 C23 132.81(13)
C16 C15 Mn 70.24(8)
C14 C15 Mn 73.13(8)
C23 C15 Mn 126.73(10)
C17 C16 C15 110.50(13)
C17 C16 Mn 72.83(8)
C15 C16 Mn 74.83(8)
C18 C17 C16 106.12(12)
C18 C17 C27 128.13(13)
C16 C17 C27 125.72(13)
C18 C17 Mn 73.24(8)
C16 C17 Mn 72.28(8)
C27 C17 Mn 121.09(10)
C17 C18 C14 110.62(12)
C17 C18 Mn 72.10(8)
C14 C18 Mn 74.70(8)
C21 C19 C20 106.48(13)
C21 C19 C22 109.63(13)
C20 C19 C22 105.32(13)
C21 C19 C14 111.15(12)
C20 C19 C14 109.80(12)
C22 C19 C14 114.04(12)
C24 C23 C15 113.94(12)
C24 C23 C26 106.18(13)
C15 C23 C26 110.46(12)
C24 C23 C25 110.79(12)
C15 C23 C25 108.81(12)
C26 C23 C25 106.39(13)
C17 C27 C30 111.10(12)
C17 C27 C29 109.71(12)
C30 C27 C29 108.81(13)
C17 C27 C28 109.91(12)
C30 C27 C28 108.83(12)
C29 C27 C28 108.42(13)

loop_
_geom_bond_atom_site_label_1
_geom_bond_atom_site_label_2
_geom_bond_distance
Mn C5 2.1943(16)
Mn C1 2.3181(16)
Mn C16 2.3533(15)
Mn C17 2.3605(15)
Mn C18 2.3752(14)
Mn C15 2.4134(14)
Mn C14 2.4280(14)
C1 C2 1.390(2)
C2 C3 1.420(2)
C2 C6 1.547(2)
C3 C4 1.385(2)
C4 C5 1.445(2)
C4 C10 1.546(2)
C6 C9 1.533(2)
C6 C7 1.536(2)
C6 C8 1.541(2)
C10 C11 1.529(2)
C10 C12 1.534(2)
C10 C13 1.539(2)
C14 C18 1.4307(19)
C14 C15 1.450(2)
C14 C19 1.544(2)
C15 C16 1.432(2)
C15 C23 1.5407(19)
C16 C17 1.4133(19)
C17 C18 1.411(2)
C17 C27 1.523(2)
C19 C21 1.537(2)
C19 C20 1.538(2)
C19 C22 1.540(2)
C23 C24 1.534(2)
C23 C26 1.542(2)
C23 C25 1.544(2)
C27 C30 1.534(2)
C27 C29 1.536(2)
C27 C28 1.537(2)

loop_
_geom_torsion_atom_site_label_1
_geom_torsion_atom_site_label_2
_geom_torsion_atom_site_label_3
_geom_torsion_atom_site_label_4
_geom_torsion
C5 Mn C1 C2 67.49(11)
C16 Mn C1 C2 -101.37(11)
C17 Mn C1 C2 -75.93(13)
C18 Mn C1 C2 -136.9(2)
C15 Mn C1 C2 -138.44(10)
C14 Mn C1 C2 -166.84(9)
Mn C1 C2 C3 -59.75(16)
Mn C1 C2 C6 118.57(12)
C1 C2 C3 C4 24.6(3)
C6 C2 C3 C4 -153.77(15)
C2 C3 C4 C5 -11.0(3)
C2 C3 C4 C10 162.92(15)
C3 C4 C5 Mn 43.10(19)
C10 C4 C5 Mn -130.88(12)
C1 Mn C5 C4 -60.75(11)
C16 Mn C5 C4 81.3(2)
C17 Mn C5 C4 90.22(12)
C18 Mn C5 C4 125.50(10)
C15 Mn C5 C4 -174.38(10)
C14 Mn C5 C4 162.77(9)
C1 C2 C6 C9 -156.58(15)
C3 C2 C6 C9 21.8(2)
C1 C2 C6 C7 -36.23(19)
C3 C2 C6 C7 142.18(14)
C1 C2 C6 C8 82.92(17)
C3 C2 C6 C8 -98.68(17)
C3 C4 C10 C11 9.9(2)
C5 C4 C10 C11 -175.80(14)
C3 C4 C10 C12 130.04(15)
C5 C4 C10 C12 -55.65(18)
C3 C4 C10 C13 -110.23(16)
C5 C4 C10 C13 64.08(18)
C5 Mn C14 C18 -82.59(10)
C1 Mn C14 C18 167.58(9)
C16 Mn C14 C18 77.45(9)
C17 Mn C14 C18 36.06(8)
C15 Mn C14 C18 115.34(12)
C5 Mn C14 C15 162.06(9)
C1 Mn C14 C15 52.24(11)
C16 Mn C14 C15 -37.90(8)
C17 Mn C14 C15 -79.28(9)
C18 Mn C14 C15 -115.34(12)
C5 Mn C14 C19 32.40(13)
C1 Mn C14 C19 -77.43(13)
C16 Mn C14 C19 -167.56(13)
C17 Mn C14 C19 151.05(12)
C18 Mn C14 C19 114.99(14)
C15 Mn C14 C19 -129.67(14)
C18 C14 C15 C16 0.05(16)
C19 C14 C15 C16 177.37(15)
Mn C14 C15 C16 62.78(10)
C18 C14 C15 C23 172.45(15)
C19 C14 C15 C23 -10.2(3)
Mn C14 C15 C23 -124.82(16)
C18 C14 C15 Mn -62.73(10)
C19 C14 C15 Mn 114.58(16)
C5 Mn C15 C16 -150.43(12)
C1 Mn C15 C16 102.08(9)
C17 Mn C15 C16 -36.42(8)
C18 Mn C15 C16 -77.48(9)
C14 Mn C15 C16 -114.97(12)
C5 Mn C15 C14 -35.46(16)
C1 Mn C15 C14 -142.96(9)
C16 Mn C15 C14 114.97(12)
C17 Mn C15 C14 78.55(9)
C18 Mn C15 C14 37.48(8)
C5 Mn C15 C23 95.81(16)
C1 Mn C15 C23 -11.68(13)
C16 Mn C15 C23 -113.76(15)
C17 Mn C15 C23 -150.18(14)
C18 Mn C15 C23 168.76(14)
C14 Mn C15 C23 131.28(16)
C14 C15 C16 C17 -0.05(16)
C23 C15 C16 C17 -173.59(13)
Mn C15 C16 C17 64.67(10)
C14 C15 C16 Mn -64.72(10)
C23 C15 C16 Mn 121.74(13)
C5 Mn C16 C17 12.3(2)
C1 Mn C16 C17 151.38(8)
C18 Mn C16 C17 -38.40(8)
C15 Mn C16 C17 -117.61(12)
C14 Mn C16 C17 -79.80(9)
C5 Mn C16 C15 129.93(18)
C1 Mn C16 C15 -91.01(9)
C17 Mn C16 C15 117.61(12)
C18 Mn C16 C15 79.21(9)
C14 Mn C16 C15 37.81(8)
C15 C16 C17 C18 0.03(17)
Mn C16 C17 C18 65.96(10)
C15 C16 C17 C27 178.10(13)
Mn C16 C17 C27 -115.97(14)
C15 C16 C17 Mn -65.93(10)
C5 Mn C17 C18 70.94(10)
C1 Mn C17 C18 -157.86(9)
C16 Mn C17 C18 -113.62(12)
C15 Mn C17 C18 -77.16(9)
C14 Mn C17 C18 -36.04(8)
C5 Mn C17 C16 -175.45(8)
C1 Mn C17 C16 -44.24(12)
C18 Mn C17 C16 113.62(12)
C15 Mn C17 C16 36.46(8)
C14 Mn C17 C16 77.58(9)
C5 Mn C17 C27 -53.91(13)
C1 Mn C17 C27 77.30(14)
C16 Mn C17 C27 121.54(15)
C18 Mn C17 C27 -124.84(15)
C15 Mn C17 C27 158.00(13)
C14 Mn C17 C27 -160.88(13)
C16 C17 C18 C14 0.01(17)
C27 C17 C18 C14 -178.01(14)
Mn C17 C18 C14 65.30(11)
C16 C17 C18 Mn -65.29(10)
C27 C17 C18 Mn 116.69(15)
C15 C14 C18 C17 -0.04(17)
C19 C14 C18 C17 -177.75(13)
Mn C14 C18 C17 -63.68(10)
C15 C14 C18 Mn 63.64(10)
C19 C14 C18 Mn -114.07(13)
C5 Mn C18 C17 -127.30(9)
C1 Mn C18 C17 78.7(2)
C16 Mn C18 C17 38.67(8)
C15 Mn C18 C17 80.45(9)
C14 Mn C18 C17 118.17(12)
C5 Mn C18 C14 114.53(9)
C1 Mn C18 C14 -39.4(3)
C16 Mn C18 C14 -79.50(9)
C17 Mn C18 C14 -118.17(12)
C15 Mn C18 C14 -37.72(8)
C18 C14 C19 C21 101.70(16)
C15 C14 C19 C21 -75.3(2)
Mn C14 C19 C21 17.54(16)
C18 C14 C19 C20 -15.85(19)
C15 C14 C19 C20 167.15(16)
Mn C14 C19 C20 -100.01(13)
C18 C14 C19 C22 -133.76(14)
C15 C14 C19 C22 49.2(2)
Mn C14 C19 C22 142.08(11)
C16 C15 C23 C24 -136.70(14)
C14 C15 C23 C24 51.8(2)
Mn C15 C23 C24 -49.63(17)
C16 C15 C23 C26 -17.29(19)
C14 C15 C23 C26 171.17(15)
Mn C15 C23 C26 69.78(16)
C16 C15 C23 C25 99.15(15)
C14 C15 C23 C25 -72.4(2)
Mn C15 C23 C25 -173.79(10)
C18 C17 C27 C30 -7.2(2)
C16 C17 C27 C30 175.14(14)
Mn C17 C27 C30 85.38(13)
C18 C17 C27 C29 113.15(17)
C16 C17 C27 C29 -64.50(18)
Mn C17 C27 C29 -154.26(10)
C18 C17 C27 C28 -127.72(16)
C16 C17 C27 C28 54.63(19)
Mn C17 C27 C28 -35.13(16)
